data_4310707
loop_
_publ_author_name
'Manas K. Saha'
'Francesc Lloret'
'Ivan Bernal'

_publ_section_title
;
 Inter-String Arrays of Bimetallic Assemblies with Alternative
 Cu2+-Cl-Cu2+ and Cu-NC-M (M = Co3+, Fe+3, Cr+3) Bridges: Syntheses,
 Crystal Structure, and Magnetic Properties
;
_journal_name_full 'Inorganic Chemistry'
_journal_page_first 1969
_journal_page_last 1975
_journal_paper_doi 10.1021/ic034897n
_journal_volume 43
_journal_year 2004
_chemical_compound_source 'synthesis as described'
_chemical_formula_sum 'C11 H24 Cl0.5 Co0.5 Cu N7 O'
_chemical_formula_weight 381.1
_space_group_IT_number 14
_symmetry_cell_setting monoclinic
_symmetry_Int_Tables_number 14
_symmetry_space_group_name_Hall '-P 2yn'
_symmetry_space_group_name_H-M 'P 1 21/n 1'
_atom_sites_solution_hydrogens geom
_atom_sites_solution_primary direct
_atom_sites_solution_secondary difmap
_cell_angle_alpha 90
_cell_angle_beta 95.69(3)
_cell_angle_gamma 90
_cell_formula_units_Z 4
_cell_length_a 11.642(2)
_cell_length_b 10.285(3)
_cell_length_c 13.622(2)
_cell_measurement_reflns_used 0
_cell_measurement_temperature 293(2)
_cell_measurement_theta_max 0
_cell_measurement_theta_min 0
_cell_measurement_wavelength 0.71073
_cell_volume 1623.0(6)
_computing_cell_refinement 'CAD4 Express (Enraf Nonius, 1994)'
_computing_data_collection 'CAD4 Express (Enraf Nonius, 1994)'
_computing_data_reduction 'XCAD4 (Harms & Wocadlo, 1995)'
_computing_molecular_graphics 'Ortep-3 for Windows (Farrugia, 1997)'
_computing_publication_material 'WinGX publication routines (Farrugia, 1999)'
_computing_structure_refinement 'SHELXL-97 (Sheldrick, 1997)'
_diffrn_ambient_temperature 293(2)
_diffrn_measured_fraction_theta_full 0.999
_diffrn_measured_fraction_theta_max 0.999
_diffrn_radiation_monochromator graphite
_diffrn_radiation_probe x-ray
_diffrn_radiation_type MoK\a
_diffrn_radiation_wavelength 0.71073
_diffrn_reflns_av_R_equivalents 0.0488
_diffrn_reflns_av_unetI/netI 0.0649
_diffrn_reflns_limit_h_max 14
_diffrn_reflns_limit_h_min 0
_diffrn_reflns_limit_k_max 12
_diffrn_reflns_limit_k_min 0
_diffrn_reflns_limit_l_max 16
_diffrn_reflns_limit_l_min -16
_diffrn_reflns_number 3462
_diffrn_reflns_theta_full 25.98
_diffrn_reflns_theta_max 25.98
_diffrn_reflns_theta_min 2.2
_exptl_absorpt_coefficient_mu 1.931
_exptl_absorpt_correction_type none
_exptl_crystal_colour blue
_exptl_crystal_density_diffrn 1.56
_exptl_crystal_density_method 'not measured'
_exptl_crystal_description block
_exptl_crystal_F_000 792
_exptl_crystal_size_max 0.8
_exptl_crystal_size_mid 0.6
_exptl_crystal_size_min 0.5
_refine_diff_density_max 0.92
_refine_diff_density_min -1.3
_refine_diff_density_rms 0.138
_refine_ls_extinction_coef 0.0093(10)
_refine_ls_extinction_expression Fc^*^=kFc[1+0.001xFc^2^\l^3^/sin(2\q)]^-1/4^
_refine_ls_extinction_method SHELXL
_refine_ls_goodness_of_fit_ref 1.097
_refine_ls_hydrogen_treatment mixed
_refine_ls_matrix_type full
_refine_ls_number_parameters 194
_refine_ls_number_reflns 3186
_refine_ls_number_restraints 0
_refine_ls_restrained_S_all 1.097
_refine_ls_R_factor_all 0.093
_refine_ls_R_factor_gt 0.0527
_refine_ls_shift/su_max 0.003
_refine_ls_shift/su_mean 0
_refine_ls_structure_factor_coef Fsqd
_refine_ls_weighting_details 'calc w=1/[\s^2^(Fo^2^)+(0.0328P)^2^+10.3085P] where P=(Fo^2^+2Fc^2^)/3'
_refine_ls_weighting_scheme calc
_refine_ls_wR_factor_gt 0.1258
_refine_ls_wR_factor_ref 0.1559
_reflns_number_gt 2220
_reflns_number_total 3186
_reflns_threshold_expression >2sigma(I)
_cod_data_source_file ic034897nsi20040203_040427_1.cif
_cod_data_source_block compound1
_cod_original_cell_volume 1623.1(6)
_cod_original_sg_symbol_H-M 'P 21/n'
_cod_original_formula_sum 'C11 H24 Cl0.50 Co0.50 Cu N7 O'
_cod_database_code 4310707

loop_
_symmetry_equiv_pos_as_xyz
'x, y, z'
'-x+1/2, y+1/2, -z+1/2'
'-x, -y, -z'
'x-1/2, -y-1/2, z-1/2'

loop_
_atom_site_label
_atom_site_type_symbol
_atom_site_fract_x
_atom_site_fract_y
_atom_site_fract_z
_atom_site_U_iso_or_equiv
_atom_site_adp_type
_atom_site_occupancy
_atom_site_symmetry_multiplicity
_atom_site_calc_flag
_atom_site_refinement_flags
_atom_site_disorder_assembly
_atom_site_disorder_group
Cu Cu 0.80591(7) 0.15075(7) 0.46943(5) 0.0321(3) Uani 1 1 d . . .
Co Co 0.5 0.5 0.5 0.0264(3) Uani 1 2 d S . .
Cl Cl 1 0 0.5 0.0504(7) Uani 1 2 d S . .
O O 0.5581(4) 0.1605(5) 0.8398(4) 0.0510(13) Uani 1 1 d . . .
N2 N 0.7189(5) -0.0216(5) 0.4600(4) 0.0388(13) Uani 1 1 d . . .
H9 H 0.7731 -0.0854 0.4682 0.047 Uiso 1 1 calc R . .
N4 N 0.8886(5) 0.3232(5) 0.4890(4) 0.0370(13) Uani 1 1 d . . .
H21 H 0.9297 0.3361 0.4373 0.044 Uiso 1 1 calc R . .
H22 H 0.8349 0.3864 0.4874 0.044 Uiso 1 1 calc R . .
N3 N 0.7678(5) 0.1508(5) 0.6120(4) 0.0373(12) Uani 1 1 d . . .
H14 H 0.7074 0.2064 0.6149 0.045 Uiso 1 1 calc R . .
N1 N 0.8435(5) 0.1368(5) 0.3286(4) 0.0396(13) Uani 1 1 d . . .
H1 H 0.8632 0.2167 0.3093 0.048 Uiso 1 1 calc R . .
H2 H 0.9068 0.0866 0.3284 0.048 Uiso 1 1 calc R . .
N5 N 0.6179(5) 0.2734(6) 0.4061(5) 0.0497(16) Uani 1 1 d . . .
C10 C 0.5365(5) 0.4095(6) 0.6194(5) 0.0345(14) Uani 1 1 d . . .
N7 N 0.7344(6) 0.6308(7) 0.5261(5) 0.0611(19) Uani 1 1 d . . .
C11 C 0.6430(6) 0.5832(7) 0.5157(5) 0.0351(15) Uani 1 1 d . . .
N6 N 0.5625(6) 0.3498(7) 0.6898(5) 0.0558(17) Uani 1 1 d . . .
C9 C 0.5711(5) 0.3595(6) 0.4380(4) 0.0322(14) Uani 1 1 d . . .
C8 C 0.9678(6) 0.3392(7) 0.5813(5) 0.0450(17) Uani 1 1 d . . .
H20 H 1.0051 0.4236 0.581 0.054 Uiso 1 1 calc R . .
H19 H 1.0273 0.273 0.584 0.054 Uiso 1 1 calc R . .
C6 C 0.8584(7) 0.1930(8) 0.6896(5) 0.0498(19) Uani 1 1 d . . .
H15 H 0.9226 0.1325 0.692 0.06 Uiso 1 1 calc R . .
H16 H 0.8275 0.1908 0.7531 0.06 Uiso 1 1 calc R . .
C5 C 0.7253(7) 0.0205(7) 0.6353(5) 0.054(2) Uani 1 1 d . . .
H13 H 0.68 0.025 0.6913 0.065 Uiso 1 1 calc R . .
H12 H 0.7896 -0.0381 0.6516 0.065 Uiso 1 1 calc R . .
C4 C 0.6529(7) -0.0269(8) 0.5468(6) 0.053(2) Uani 1 1 d . . .
H11 H 0.6288 -0.1156 0.5575 0.064 Uiso 1 1 calc R . .
H10 H 0.5842 0.0266 0.5354 0.064 Uiso 1 1 calc R . .
C2 C 0.7141(8) -0.0475(8) 0.2786(6) 0.057(2) Uani 1 1 d . . .
H6 H 0.7808 -0.1038 0.2912 0.068 Uiso 1 1 calc R . .
H5 H 0.6665 -0.0828 0.2224 0.068 Uiso 1 1 calc R . .
C7 C 0.9016(7) 0.3281(7) 0.6712(6) 0.054(2) Uani 1 1 d . . .
H17 H 0.9512 0.3561 0.7287 0.065 Uiso 1 1 calc R . .
H18 H 0.8362 0.3869 0.6634 0.065 Uiso 1 1 calc R . .
C3 C 0.6461(7) -0.0517(8) 0.3670(6) 0.054(2) Uani 1 1 d . . .
H8 H 0.5834 0.0106 0.358 0.065 Uiso 1 1 calc R . .
H7 H 0.6127 -0.1375 0.372 0.065 Uiso 1 1 calc R . .
C1 C 0.7550(8) 0.0846(8) 0.2516(6) 0.054(2) Uani 1 1 d . . .
H3 H 0.7879 0.0795 0.189 0.064 Uiso 1 1 calc R . .
H4 H 0.6898 0.1436 0.2436 0.064 Uiso 1 1 calc R . .
HW1 H 0.5621 0.2252 0.7965 0.05 Uiso 1 1 d . . .
HW2 H 0.6069 0.1179 0.8732 0.05 Uiso 1 1 d . . .

loop_
_atom_site_aniso_label
_atom_site_aniso_U_11
_atom_site_aniso_U_22
_atom_site_aniso_U_33
_atom_site_aniso_U_23
_atom_site_aniso_U_13
_atom_site_aniso_U_12
Cu 0.0397(5) 0.0292(4) 0.0282(4) -0.0029(3) 0.0081(3) -0.0077(4)
Co 0.0315(6) 0.0235(6) 0.0246(6) 0.0006(5) 0.0044(5) 0.0052(5)
Cl 0.0395(13) 0.0506(15) 0.0606(16) 0.0044(13) 0.0025(11) 0.0208(12)
O 0.049(3) 0.051(3) 0.053(3) 0.022(3) 0.004(2) 0.007(2)
N2 0.050(3) 0.031(3) 0.035(3) 0.000(2) 0.002(3) -0.003(3)
N4 0.059(4) 0.028(3) 0.025(3) -0.004(2) 0.007(2) -0.003(3)
N3 0.040(3) 0.036(3) 0.036(3) 0.000(2) 0.007(2) -0.001(3)
N1 0.048(3) 0.037(3) 0.034(3) -0.003(2) 0.008(3) -0.006(3)
N5 0.050(4) 0.043(4) 0.057(4) -0.009(3) 0.007(3) 0.019(3)
C10 0.033(3) 0.035(3) 0.036(4) 0.001(3) 0.003(3) 0.001(3)
N7 0.054(4) 0.077(5) 0.051(4) -0.008(4) 0.002(3) -0.015(4)
C11 0.034(4) 0.043(4) 0.027(3) 0.000(3) 0.002(3) 0.003(3)
N6 0.058(4) 0.061(4) 0.048(4) 0.022(3) 0.002(3) 0.005(4)
C9 0.034(3) 0.035(3) 0.026(3) 0.002(3) -0.004(3) 0.003(3)
C8 0.043(4) 0.044(4) 0.047(4) -0.014(3) -0.002(3) -0.012(3)
C6 0.060(5) 0.054(4) 0.036(4) 0.001(3) 0.008(3) 0.001(4)
C5 0.071(5) 0.048(4) 0.045(4) 0.010(4) 0.020(4) -0.012(4)
C4 0.062(5) 0.044(4) 0.056(5) 0.005(4) 0.018(4) -0.022(4)
C2 0.065(5) 0.050(5) 0.053(5) -0.024(4) -0.002(4) -0.012(4)
C7 0.064(5) 0.052(5) 0.047(4) -0.020(4) 0.010(4) -0.005(4)
C3 0.052(5) 0.046(4) 0.063(5) -0.005(4) -0.001(4) -0.022(4)
C1 0.070(5) 0.053(5) 0.040(4) -0.013(4) 0.012(4) -0.007(4)

loop_
_atom_type_symbol
_atom_type_description
_atom_type_scat_dispersion_real
_atom_type_scat_dispersion_imag
_atom_type_scat_source
C C 0.0033 0.0016 'International Tables Vol C Tables 4.2.6.8 and 6.1.1.4'
H H 0 0 'International Tables Vol C Tables 4.2.6.8 and 6.1.1.4'
N N 0.0061 0.0033 'International Tables Vol C Tables 4.2.6.8 and 6.1.1.4'
O O 0.0106 0.006 'International Tables Vol C Tables 4.2.6.8 and 6.1.1.4'
Co Co 0.3494 0.9721 'International Tables Vol C Tables 4.2.6.8 and 6.1.1.4'
Cu Cu 0.3201 1.2651 'International Tables Vol C Tables 4.2.6.8 and 6.1.1.4'
Cl Cl 0.1484 0.1585 'International Tables Vol C Tables 4.2.6.8 and 6.1.1.4'

loop_
_geom_angle_atom_site_label_1
_geom_angle_atom_site_label_2
_geom_angle_atom_site_label_3
_geom_angle
_geom_angle_site_symmetry_1
_geom_angle_site_symmetry_3
_geom_angle_publ_flag
N1 Cu N4 92.4(2) . . ?
N1 Cu N3 175.9(2) . . ?
N4 Cu N3 91.1(2) . . ?
N1 Cu N2 91.8(2) . . ?
N4 Cu N2 175.8(2) . . ?
N3 Cu N2 84.7(2) . . ?
N1 Cu Cl 81.39(17) . . ?
N4 Cu Cl 95.85(17) . . ?
N3 Cu Cl 96.30(16) . . ?
N2 Cu Cl 85.11(17) . . ?
C11 Co C11 180.0(4) 3_666 . ?
C11 Co C10 89.7(3) 3_666 . ?
C11 Co C10 90.3(3) . . ?
C11 Co C10 90.3(3) 3_666 3_666 ?
C11 Co C10 89.7(3) . 3_666 ?
C10 Co C10 180.0(2) . 3_666 ?
C11 Co C9 91.3(3) 3_666 . ?
C11 Co C9 88.7(3) . . ?
C10 Co C9 86.4(3) . . ?
C10 Co C9 93.6(3) 3_666 . ?
C11 Co C9 88.7(3) 3_666 3_666 ?
C11 Co C9 91.3(3) . 3_666 ?
C10 Co C9 93.6(3) . 3_666 ?
C10 Co C9 86.4(3) 3_666 3_666 ?
C9 Co C9 180.0(3) . 3_666 ?
Cu Cl Cu 180.00(3) 3_756 . ?
C4 N2 C3 112.2(6) . . ?
C4 N2 Cu 106.0(4) . . ?
C3 N2 Cu 118.2(4) . . ?
C8 N4 Cu 117.0(4) . . ?
C5 N3 C6 110.0(6) . . ?
C5 N3 Cu 108.3(4) . . ?
C6 N3 Cu 118.3(4) . . ?
C1 N1 Cu 119.6(5) . . ?
N6 C10 Co 176.3(6) . . ?
N7 C11 Co 177.5(7) . . ?
N5 C9 Co 175.8(6) . . ?
N4 C8 C7 110.6(6) . . ?
N3 C6 C7 112.1(6) . . ?
N3 C5 C4 107.5(6) . . ?
N2 C4 C5 109.9(6) . . ?
C1 C2 C3 115.3(6) . . ?
C6 C7 C8 114.1(6) . . ?
N2 C3 C2 112.1(6) . . ?
N1 C1 C2 111.5(7) . . ?

loop_
_geom_bond_atom_site_label_1
_geom_bond_atom_site_label_2
_geom_bond_distance
_geom_bond_site_symmetry_2
_geom_bond_publ_flag
Cu N1 2.014(5) . ?
Cu N4 2.023(5) . ?
Cu N3 2.035(5) . ?
Cu N2 2.040(5) . ?
Cu Cl 2.7380(9) . ?
Co C11 1.865(7) 3_666 ?
Co C11 1.865(7) . ?
Co C10 1.886(7) . ?
Co C10 1.886(7) 3_666 ?
Co C9 1.904(6) . ?
Co C9 1.904(6) 3_666 ?
Cl Cu 2.7380(9) 3_756 ?
N2 C4 1.475(9) . ?
N2 C3 1.484(9) . ?
N4 C8 1.493(8) . ?
N3 C5 1.475(9) . ?
N3 C6 1.482(9) . ?
N1 C1 1.496(9) . ?
N5 C9 1.147(8) . ?
C10 N6 1.154(8) . ?
N7 C11 1.167(9) . ?
C8 C7 1.515(10) . ?
C6 C7 1.508(10) . ?
C5 C4 1.483(11) . ?
C2 C1 1.497(11) . ?
C2 C3 1.505(11) . ?
